data_9000861
loop_
_publ_author_name
'Moore, P. B.'
'Araki, T.'
'Ghose, S.'

_publ_section_title
;
 Hyalotekite, a complex lead borosilicate: Its crystal structure and the
 lone-pair effect of Pb(II)
;
_journal_name_full 'American Mineralogist'
_journal_page_first 1012
_journal_page_last 1020
_journal_volume 67
_journal_year 1982
_chemical_formula_sum 'B2 Ba2.838 Be0.38 Ca2 F O28 Pb1.162 Si9.62'
_chemical_name_mineral Hyalotekite
_space_group_IT_number 2
_symmetry_space_group_name_Hall '-P 1 (-1/2*x+1/2*y+1/2*z,1/2*x-1/2*y+1/2*z,1/2*x+1/2*y-1/2*z)'
_symmetry_space_group_name_H-M 'I -1'
_cell_angle_alpha 90.43
_cell_angle_beta 90.02
_cell_angle_gamma 90.16
_cell_length_a 11.310
_cell_length_b 10.955
_cell_length_c 10.317
_cell_formula_units_Z 2
_cell_volume 1278.246
_database_code_amcsd 0000880
_exptl_crystal_density_diffrn 3.827
_cod_original_formula_sum 'Pb1.162 Ba2.838 Ca2 Si9.62 Be.38 B2 O28 F'
_cod_database_code 9000861

loop_
_space_group_symop_operation_xyz
x,y,z
1/2+x,1/2+y,1/2+z
-x,-y,-z
1/2-x,1/2-y,1/2-z

loop_
_atom_site_aniso_label
_atom_site_aniso_U_11
_atom_site_aniso_U_22
_atom_site_aniso_U_33
_atom_site_aniso_U_12
_atom_site_aniso_U_13
_atom_site_aniso_U_23
Pb1 0.00390 0.01240 0.00890 -0.00860 -0.00120 -0.00230
Ba1 0.04670 0.02570 0.01230 0.01820 0.00540 0.00320
Pb2 0.01220 0.01150 0.01000 0.01080 0.00060 -0.00170
Ba2 0.04010 0.02320 0.01290 -0.01160 -0.00670 0.00240
Ca1 0.00950 0.00690 0.00940 0.00110 -0.00030 0.00070
Si1 0.01000 0.01560 0.00990 0.00110 -0.00100 -0.00160
Be 0.01000 0.01560 0.00990 0.00110 -0.00100 -0.00160
Si2 0.00850 0.01080 0.01450 0.00090 -0.00020 -0.00040
Si3 0.01000 0.00980 0.01410 0.00170 0.00000 -0.00050
Si4 0.01280 0.00860 0.01240 0.00020 -0.00110 -0.00060
Si5 0.01220 0.00820 0.01040 0.00100 -0.00050 -0.00050
B 0.02030 0.01150 0.01010 0.00200 0.00100 0.00080
O1 0.02590 0.02050 0.01920 -0.00930 -0.00090 -0.00370
O2 0.02830 0.02490 0.03650 0.00980 -0.00150 -0.00810
O3 0.03090 0.02140 0.03630 -0.01140 0.00580 -0.00420
O4 0.02360 0.01930 0.01920 0.01150 -0.00150 -0.00250
O5 0.01870 0.01520 0.01580 0.00430 0.00040 0.00260
O6 0.01970 0.01720 0.01780 -0.00410 -0.00280 0.00080
O7 0.02070 0.01790 0.01290 0.00070 -0.00090 -0.00080
O8 0.02040 0.01920 0.00910 0.00220 0.00020 -0.00090
O9 0.05460 0.01640 0.01430 -0.00170 -0.00120 0.00040
O10 0.01780 0.00710 0.01770 0.00090 -0.00040 -0.00140
O11 0.02260 0.01650 0.01330 -0.00020 -0.00180 0.00160
O12 0.01680 0.01210 0.01090 0.00190 -0.00040 -0.00060
O13 0.00950 0.02040 0.01740 0.00280 0.00040 0.00110
O14 0.01560 0.02020 0.01530 -0.00410 0.00130 0.00110
F 0.02670 0.02660 0.01520 0.00260 0.00220 0.00030

loop_
_atom_site_label
_atom_site_fract_x
_atom_site_fract_y
_atom_site_fract_z
_atom_site_occupancy
Pb1 0.15430 0.17260 0.00430 0.29000
Ba1 0.18780 0.19240 0.01090 0.71000
Pb2 0.84600 0.17190 0.00460 0.29100
Ba2 0.80970 0.19270 0.01050 0.70900
Ca1 0.99960 0.00310 0.22890 1.00000
Si1 0.31720 0.49950 0.00010 0.81000
Be 0.31720 0.49950 0.00010 0.19000
Si2 0.19360 0.52670 0.24820 1.00000
Si3 0.80610 0.52740 0.24800 1.00000
Si4 0.99940 0.32220 0.26260 1.00000
Si5 0.00020 0.72240 0.28250 1.00000
B 0.49990 0.33670 0.03050 1.00000
O1 0.88450 0.63850 0.30680 1.00000
O2 0.88330 0.40430 0.23140 1.00000
O3 0.11590 0.40310 0.23250 1.00000
O4 0.11580 0.63850 0.30620 1.00000
O5 0.23280 0.56850 0.10350 1.00000
O6 0.76660 0.57000 0.10310 1.00000
O7 0.60780 0.40540 0.07910 1.00000
O8 0.39350 0.40440 0.07960 1.00000
O9 0.50200 0.21260 0.08680 1.00000
O10 0.49940 0.66600 0.11330 1.00000
O11 0.00070 0.78360 0.14280 1.00000
O12 0.99880 0.20820 0.16570 1.00000
O13 0.30200 0.50750 0.34240 1.00000
O14 0.69730 0.50830 0.34220 1.00000
F 0.00000 0.00000 0.00000 1.00000

loop_
_cod_related_entry_id
_cod_related_entry_database
_cod_related_entry_code
1 AMCSD 0000880
